data_8105958
loop_
_publ_author_name
'Rashid, Fatin Nur Ain Abdul'
'Mohammat, Mohd Fazli'
'Arshad, Suhana'
'Shaameri, Zurina'
'Hamzah, Ahmad Sazali'

_publ_section_title
;
 Crystal structure of ethyl
 3-(4-methoxyphenyl)-5-methylcarbamoyl-1H-pyrazole-4-carboxylate,
 C15H17N3O4
;
_journal_issue 6
_journal_name_full 'Zeitschrift f\"ur Kristallographie - New Crystal Structures'
_journal_page_first 1137
_journal_page_last 1139
_journal_paper_doi 10.1515/ncrs-2019-0203
_journal_volume 234
_journal_year 2019
_chemical_formula_moiety 'C15 H17 N3 O4'
_chemical_formula_sum 'C15 H17 N3 O4'
_chemical_formula_weight 303.32
_chemical_name_systematic
; 
 ethyl
3-(4-methoxyphenyl)-5-methylcarbamoyl-1<i>H</i>-pyrazole-4-carboxylate 
;
_space_group_IT_number 2
_space_group_name_Hall '-P 1'
_space_group_name_H-M_alt 'P -1'
_symmetry_cell_setting triclinic
_symmetry_space_group_name_Hall '-P 1'
_symmetry_space_group_name_H-M 'P -1'
_atom_sites_solution_hydrogens geom
_atom_sites_solution_primary direct
_atom_sites_solution_secondary difmap
_audit_creation_method SHELXL-97
_cell_angle_alpha 102.6940(10)
_cell_angle_beta 102.9990(10)
_cell_angle_gamma 108.9180(10)
_cell_formula_units_Z 4
_cell_length_a 10.5986(5)
_cell_length_b 11.5298(5)
_cell_length_c 13.5386(6)
_cell_measurement_reflns_used 9962
_cell_measurement_temperature 100(1)
_cell_measurement_theta_max 32.64
_cell_measurement_theta_min 2.24
_cell_volume 1446.03(11)
_computing_cell_refinement 'SAINT (Bruker, 2009)'
_computing_data_collection 'APEX2 (Bruker, 2009)'
_computing_data_reduction SAINT
_computing_molecular_graphics SHELXTL
_computing_publication_material
;
SHELXTL, PLATON (Spek, 2009)
;
_computing_structure_refinement SHELXTL
_computing_structure_solution 'SHELXTL (Sheldrick, 2008)'
_diffrn_ambient_temperature 100(1)
_diffrn_measured_fraction_theta_full 0.990
_diffrn_measured_fraction_theta_max 0.990
_diffrn_measurement_device_type
;
Bruker SMART APEXII Duo CCD area-detector diffractometer 
;
_diffrn_measurement_method '\f and \w scans'
_diffrn_radiation_monochromator graphite
_diffrn_radiation_source 'fine-focus sealed tube'
_diffrn_radiation_type MoK\a
_diffrn_radiation_wavelength 0.71073
_diffrn_reflns_av_R_equivalents 0.0500
_diffrn_reflns_av_sigmaI/netI 0.0391
_diffrn_reflns_limit_h_max 16
_diffrn_reflns_limit_h_min -16
_diffrn_reflns_limit_k_max 17
_diffrn_reflns_limit_k_min -17
_diffrn_reflns_limit_l_max 20
_diffrn_reflns_limit_l_min -20
_diffrn_reflns_number 73858
_diffrn_reflns_theta_full 33.40
_diffrn_reflns_theta_max 33.40
_diffrn_reflns_theta_min 1.63
_diffrn_standards_interval_count .
_diffrn_standards_interval_time .
_diffrn_standards_number 0
_exptl_absorpt_coefficient_mu 0.103
_exptl_absorpt_correction_T_max 0.9872
_exptl_absorpt_correction_T_min 0.9754
_exptl_absorpt_correction_type multi-scan
_exptl_absorpt_process_details '(<i>SADABS</i>; Bruker, 2009)'
_exptl_crystal_colour orange
_exptl_crystal_density_diffrn 1.393
_exptl_crystal_density_method 'not measured'
_exptl_crystal_description block
_exptl_crystal_F_000 640
_exptl_crystal_size_max 0.24
_exptl_crystal_size_mid 0.21
_exptl_crystal_size_min 0.13
_refine_diff_density_max 0.502
_refine_diff_density_min -0.256
_refine_diff_density_rms 0.066
_refine_ls_extinction_method none
_refine_ls_goodness_of_fit_ref 1.047
_refine_ls_hydrogen_treatment mixed
_refine_ls_matrix_type full
_refine_ls_number_parameters 419
_refine_ls_number_reflns 11136
_refine_ls_number_restraints 0
_refine_ls_restrained_S_all 1.047
_refine_ls_R_factor_all 0.0794
_refine_ls_R_factor_gt 0.0525
_refine_ls_shift/su_max 0.000
_refine_ls_shift/su_mean 0.000
_refine_ls_structure_factor_coef Fsqd
_refine_ls_weighting_details 'calc w=1/[\s^2^(Fo^2^)+(0.0773P)^2^+0.2743P] where P=(Fo^2^+2Fc^2^)/3'
_refine_ls_weighting_scheme calc
_refine_ls_wR_factor_gt 0.1343
_refine_ls_wR_factor_ref 0.1526
_reflns_number_gt 7872
_reflns_number_total 11136
_reflns_threshold_expression I>2\s(I)
_cod_data_source_file suppl_ncrs-2019-0203_suppl.cif
_cod_data_source_block mo_f682_0m
_cod_depositor_comments
;
The following automatic conversions were performed:

data item '_symmetry_cell_setting' value 'Triclinic' was changed to
'triclinic' in accordance with the built-in table derived from the
CIF Core dictionary named 'cif_core.dic' version 2.4.5 last updated
on 2014-11-21.

Automatic conversion script
Id: cif_fix_values 8738 2021-04-28 16:35:53Z antanas 
;
_cod_database_code 8105958

loop_
_symmetry_equiv_pos_as_xyz
'x, y, z'
'-x, -y, -z'

loop_
_atom_site_label
_atom_site_type_symbol
_atom_site_fract_x
_atom_site_fract_y
_atom_site_fract_z
_atom_site_U_iso_or_equiv
_atom_site_adp_type
_atom_site_occupancy
_atom_site_symmetry_multiplicity
_atom_site_calc_flag
_atom_site_refinement_flags
_atom_site_disorder_assembly
_atom_site_disorder_group
N1A N 0.65213(11) 0.41861(11) 0.48761(8) 0.0208(2) Uani 1 1 d . . .
N2A N 0.75650(10) 0.41828(10) 0.56589(8) 0.0208(2) Uani 1 1 d . . .
N3A N 0.27976(11) 0.23705(11) 0.36196(8) 0.0216(2) Uani 1 1 d . . .
O1A O 0.43652(10) 0.39827(10) 0.33063(8) 0.0338(2) Uani 1 1 d . . .
O2A O 0.31426(9) 0.10495(9) 0.50149(7) 0.02256(18) Uani 1 1 d . . .
O3A O 0.48760(9) 0.10627(9) 0.63086(7) 0.02215(18) Uani 1 1 d . . .
O4A O 1.05834(9) 0.24363(8) 0.93112(7) 0.02120(18) Uani 1 1 d . . .
C1A C 0.52645(12) 0.32543(11) 0.46876(9) 0.0176(2) Uani 1 1 d . . .
C2A C 0.54855(12) 0.25726(11) 0.54094(9) 0.0172(2) Uani 1 1 d . . .
C3A C 0.69571(12) 0.32016(11) 0.59972(9) 0.0177(2) Uani 1 1 d . . .
C4A C 0.78790(12) 0.29839(11) 0.68710(9) 0.0175(2) Uani 1 1 d . . .
C5A C 0.78258(12) 0.17554(11) 0.68716(9) 0.0181(2) Uani 1 1 d . . .
H5AA H 0.7144 0.1015 0.6305 0.022 Uiso 1 1 calc R . .
C6A C 0.87491(12) 0.16028(11) 0.76840(9) 0.0179(2) Uani 1 1 d . . .
H6AA H 0.8700 0.0762 0.7671 0.022 Uiso 1 1 calc R . .
C7A C 0.97529(11) 0.26827(11) 0.85228(9) 0.0172(2) Uani 1 1 d . . .
C8A C 0.98506(12) 0.39121(11) 0.85215(9) 0.0200(2) Uani 1 1 d . . .
H8AA H 1.0551 0.4653 0.9078 0.024 Uiso 1 1 calc R . .
C9A C 0.89131(12) 0.40509(12) 0.76965(9) 0.0201(2) Uani 1 1 d . . .
H9AA H 0.8982 0.4894 0.7698 0.024 Uiso 1 1 calc R . .
C10A C 0.40860(12) 0.32193(12) 0.38133(9) 0.0202(2) Uani 1 1 d . . .
C11A C 0.15894(13) 0.23705(14) 0.28471(11) 0.0267(3) Uani 1 1 d . . .
H11A H 0.0746 0.1620 0.2750 0.040 Uiso 1 1 calc R . .
H11B H 0.1764 0.2326 0.2162 0.040 Uiso 1 1 calc R . .
H11C H 0.1448 0.3166 0.3112 0.040 Uiso 1 1 calc R . .
C12A C 0.43929(12) 0.15065(11) 0.55421(9) 0.0173(2) Uani 1 1 d . . .
C13A C 0.38507(12) -0.00275(12) 0.64493(9) 0.0204(2) Uani 1 1 d . . .
H13A H 0.3485 -0.0796 0.5806 0.024 Uiso 1 1 calc R . .
H13B H 0.3050 0.0181 0.6567 0.024 Uiso 1 1 calc R . .
C14A C 0.45907(15) -0.02924(14) 0.74070(11) 0.0292(3) Uani 1 1 d . . .
H14A H 0.3922 -0.1010 0.7539 0.044 Uiso 1 1 calc R . .
H14B H 0.4969 0.0482 0.8034 0.044 Uiso 1 1 calc R . .
H14C H 0.5363 -0.0522 0.7272 0.044 Uiso 1 1 calc R . .
C15A C 1.17205(13) 0.35331(12) 1.01190(10) 0.0231(2) Uani 1 1 d . . .
H15A H 1.2258 0.3237 1.0623 0.035 Uiso 1 1 calc R . .
H15B H 1.1340 0.4091 1.0502 0.035 Uiso 1 1 calc R . .
H15C H 1.2340 0.4020 0.9783 0.035 Uiso 1 1 calc R . .
N1B N 0.54141(10) 0.59549(10) 0.25371(8) 0.01830(19) Uani 1 1 d . . .
N2B N 0.44011(10) 0.58408(10) 0.16723(8) 0.01920(19) Uani 1 1 d . . .
N3B N 0.90511(10) 0.80346(11) 0.38993(8) 0.0207(2) Uani 1 1 d . . .
O1B O 0.76239(9) 0.62764(9) 0.41632(7) 0.02308(19) Uani 1 1 d . . .
O2B O 0.86270(9) 0.92868(9) 0.24178(7) 0.02146(18) Uani 1 1 d . . .
O3B O 0.70762(9) 0.86463(8) 0.07794(7) 0.02111(18) Uani 1 1 d . . .
O4B O 0.12929(9) 0.68998(9) -0.23482(7) 0.02364(19) Uani 1 1 d . . .
C1B C 0.66734(12) 0.68711(11) 0.27008(9) 0.0166(2) Uani 1 1 d . . .
C2B C 0.64854(11) 0.74108(11) 0.18698(9) 0.0165(2) Uani 1 1 d . . .
C3B C 0.50377(12) 0.67138(11) 0.12482(9) 0.0171(2) Uani 1 1 d . . .
C4B C 0.41443(12) 0.68267(11) 0.02924(9) 0.0176(2) Uani 1 1 d . . .
C5B C 0.43412(12) 0.65344(12) -0.07021(9) 0.0206(2) Uani 1 1 d . . .
H5BA H 0.5122 0.6325 -0.0764 0.025 Uiso 1 1 calc R . .
C6B C 0.34120(13) 0.65437(12) -0.16076(9) 0.0214(2) Uani 1 1 d . . .
H6BA H 0.3553 0.6334 -0.2282 0.026 Uiso 1 1 calc R . .
C7B C 0.22768(12) 0.68630(11) -0.15148(9) 0.0189(2) Uani 1 1 d . . .
C8B C 0.20752(12) 0.71718(11) -0.05218(9) 0.0188(2) Uani 1 1 d . . .
H8BA H 0.1307 0.7402 -0.0457 0.023 Uiso 1 1 calc R . .
C9B C 0.29956(12) 0.71424(11) 0.03684(9) 0.0184(2) Uani 1 1 d . . .
H9BA H 0.2844 0.7339 0.1040 0.022 Uiso 1 1 calc R . .
C10B C 0.78378(12) 0.70430(11) 0.36456(9) 0.0176(2) Uani 1 1 d . . .
C11B C 1.02207(13) 0.83072(14) 0.48354(10) 0.0279(3) Uani 1 1 d . . .
H11D H 1.0994 0.9113 0.4928 0.042 Uiso 1 1 calc R . .
H11E H 1.0543 0.7596 0.4741 0.042 Uiso 1 1 calc R . .
H11F H 0.9914 0.8396 0.5469 0.042 Uiso 1 1 calc R . .
C12B C 0.75130(12) 0.85248(11) 0.17349(9) 0.0172(2) Uani 1 1 d . . .
C13B C 0.80215(14) 0.97189(13) 0.05564(10) 0.0249(3) Uani 1 1 d . . .
H13C H 0.8943 0.9652 0.0622 0.030 Uiso 1 1 calc R . .
H13D H 0.8176 1.0555 0.1060 0.030 Uiso 1 1 calc R . .
C14B C 0.73009(18) 0.96135(15) -0.05726(11) 0.0345(3) Uani 1 1 d . . .
H14D H 0.7908 1.0294 -0.0780 0.052 Uiso 1 1 calc R . .
H14E H 0.6407 0.9712 -0.0617 0.052 Uiso 1 1 calc R . .
H14F H 0.7118 0.8766 -0.1056 0.052 Uiso 1 1 calc R . .
C15B C 0.12541(14) 0.63066(14) -0.34055(10) 0.0274(3) Uani 1 1 d . . .
H15D H 0.0405 0.6245 -0.3925 0.041 Uiso 1 1 calc R . .
H15E H 0.1240 0.5438 -0.3474 0.041 Uiso 1 1 calc R . .
H15F H 0.2090 0.6830 -0.3543 0.041 Uiso 1 1 calc R . .
H1NB H 0.5194(16) 0.5392(16) 0.2904(12) 0.024(4) Uiso 1 1 d . . .
H1NA H 0.6678(18) 0.4786(17) 0.4517(14) 0.035(5) Uiso 1 1 d . . .
H3NB H 0.9094(19) 0.8547(18) 0.3466(14) 0.038(5) Uiso 1 1 d . . .
H3NA H 0.270(2) 0.1825(19) 0.4080(15) 0.046(5) Uiso 1 1 d . . .

loop_
_atom_site_aniso_label
_atom_site_aniso_U_11
_atom_site_aniso_U_22
_atom_site_aniso_U_33
_atom_site_aniso_U_23
_atom_site_aniso_U_13
_atom_site_aniso_U_12
N1A 0.0194(4) 0.0237(5) 0.0206(5) 0.0128(4) 0.0056(4) 0.0070(4)
N2A 0.0181(4) 0.0238(5) 0.0210(5) 0.0117(4) 0.0050(4) 0.0068(4)
N3A 0.0183(4) 0.0257(5) 0.0214(5) 0.0127(4) 0.0047(4) 0.0070(4)
O1A 0.0248(5) 0.0393(6) 0.0364(5) 0.0282(5) 0.0038(4) 0.0050(4)
O2A 0.0191(4) 0.0219(4) 0.0231(4) 0.0101(3) 0.0028(3) 0.0042(3)
O3A 0.0184(4) 0.0250(4) 0.0252(4) 0.0160(4) 0.0063(3) 0.0065(3)
O4A 0.0203(4) 0.0200(4) 0.0198(4) 0.0062(3) 0.0001(3) 0.0078(3)
C1A 0.0170(5) 0.0203(5) 0.0176(5) 0.0089(4) 0.0062(4) 0.0076(4)
C2A 0.0180(5) 0.0178(5) 0.0167(5) 0.0069(4) 0.0060(4) 0.0070(4)
C3A 0.0173(5) 0.0199(5) 0.0170(5) 0.0075(4) 0.0062(4) 0.0072(4)
C4A 0.0162(5) 0.0206(5) 0.0165(5) 0.0073(4) 0.0051(4) 0.0075(4)
C5A 0.0159(5) 0.0185(5) 0.0177(5) 0.0042(4) 0.0045(4) 0.0057(4)
C6A 0.0172(5) 0.0166(5) 0.0204(5) 0.0058(4) 0.0057(4) 0.0073(4)
C7A 0.0156(5) 0.0196(5) 0.0173(5) 0.0073(4) 0.0050(4) 0.0075(4)
C8A 0.0200(5) 0.0176(5) 0.0188(5) 0.0054(4) 0.0033(4) 0.0053(4)
C9A 0.0216(5) 0.0177(5) 0.0198(5) 0.0072(4) 0.0048(4) 0.0067(4)
C10A 0.0198(5) 0.0219(5) 0.0198(5) 0.0099(4) 0.0060(4) 0.0074(4)
C11A 0.0191(5) 0.0338(7) 0.0266(6) 0.0150(5) 0.0024(5) 0.0095(5)
C12A 0.0195(5) 0.0168(5) 0.0163(5) 0.0060(4) 0.0062(4) 0.0074(4)
C13A 0.0197(5) 0.0197(5) 0.0204(5) 0.0092(4) 0.0057(4) 0.0046(4)
C14A 0.0299(6) 0.0275(6) 0.0263(6) 0.0158(5) 0.0030(5) 0.0059(5)
C15A 0.0204(5) 0.0243(6) 0.0196(5) 0.0041(4) 0.0007(4) 0.0083(5)
N1B 0.0179(4) 0.0195(5) 0.0172(4) 0.0088(4) 0.0045(3) 0.0058(4)
N2B 0.0177(4) 0.0206(5) 0.0177(4) 0.0079(4) 0.0030(3) 0.0060(4)
N3B 0.0163(4) 0.0265(5) 0.0182(4) 0.0122(4) 0.0032(3) 0.0054(4)
O1B 0.0228(4) 0.0246(4) 0.0215(4) 0.0139(3) 0.0045(3) 0.0063(3)
O2B 0.0194(4) 0.0222(4) 0.0207(4) 0.0095(3) 0.0049(3) 0.0050(3)
O3B 0.0216(4) 0.0223(4) 0.0194(4) 0.0123(3) 0.0046(3) 0.0062(3)
O4B 0.0240(4) 0.0299(5) 0.0193(4) 0.0100(3) 0.0031(3) 0.0145(4)
C1B 0.0172(5) 0.0180(5) 0.0155(4) 0.0072(4) 0.0054(4) 0.0069(4)
C2B 0.0169(5) 0.0184(5) 0.0163(5) 0.0082(4) 0.0055(4) 0.0075(4)
C3B 0.0173(5) 0.0181(5) 0.0163(5) 0.0064(4) 0.0048(4) 0.0072(4)
C4B 0.0173(5) 0.0179(5) 0.0165(5) 0.0068(4) 0.0026(4) 0.0065(4)
C5B 0.0195(5) 0.0247(6) 0.0194(5) 0.0075(4) 0.0055(4) 0.0112(4)
C6B 0.0230(5) 0.0259(6) 0.0182(5) 0.0089(4) 0.0066(4) 0.0119(5)
C7B 0.0195(5) 0.0177(5) 0.0191(5) 0.0080(4) 0.0031(4) 0.0074(4)
C8B 0.0177(5) 0.0192(5) 0.0218(5) 0.0082(4) 0.0059(4) 0.0091(4)
C9B 0.0188(5) 0.0186(5) 0.0183(5) 0.0071(4) 0.0058(4) 0.0075(4)
C10B 0.0177(5) 0.0212(5) 0.0160(5) 0.0081(4) 0.0059(4) 0.0086(4)
C11B 0.0184(5) 0.0387(7) 0.0220(6) 0.0144(5) 0.0019(4) 0.0055(5)
C12B 0.0187(5) 0.0197(5) 0.0173(5) 0.0093(4) 0.0067(4) 0.0100(4)
C13B 0.0283(6) 0.0231(6) 0.0258(6) 0.0154(5) 0.0093(5) 0.0077(5)
C14B 0.0520(9) 0.0301(7) 0.0234(6) 0.0171(5) 0.0108(6) 0.0140(6)
C15B 0.0267(6) 0.0351(7) 0.0194(5) 0.0095(5) 0.0031(5) 0.0132(5)

loop_
_atom_type_symbol
_atom_type_description
_atom_type_scat_dispersion_real
_atom_type_scat_dispersion_imag
_atom_type_scat_source
C C 0.0033 0.0016 'International Tables Vol C Tables 4.2.6.8 and 6.1.1.4'
H H 0.0000 0.0000 'International Tables Vol C Tables 4.2.6.8 and 6.1.1.4'
N N 0.0061 0.0033 'International Tables Vol C Tables 4.2.6.8 and 6.1.1.4'
O O 0.0106 0.0060 'International Tables Vol C Tables 4.2.6.8 and 6.1.1.4'

loop_
_geom_angle_atom_site_label_1
_geom_angle_atom_site_label_2
_geom_angle_atom_site_label_3
_geom_angle
_geom_angle_site_symmetry_1
_geom_angle_site_symmetry_3
C1A N1A N2A 113.65(10) . .
C1A N1A H1NA 124.3(11) . .
N2A N1A H1NA 122.1(11) . .
C3A N2A N1A 105.57(9) . .
C10A N3A C11A 121.00(10) . .
C10A N3A H3NA 115.7(11) . .
C11A N3A H3NA 122.9(11) . .
C12A O3A C13A 116.22(9) . .
C7A O4A C15A 116.83(9) . .
N1A C1A C2A 105.95(10) . .
N1A C1A C10A 115.04(10) . .
C2A C1A C10A 139.01(11) . .
C1A C2A C3A 104.74(10) . .
C1A C2A C12A 125.82(10) . .
C3A C2A C12A 129.34(10) . .
N2A C3A C2A 110.09(10) . .
N2A C3A C4A 116.79(10) . .
C2A C3A C4A 133.12(10) . .
C9A C4A C5A 118.08(10) . .
C9A C4A C3A 118.71(10) . .
C5A C4A C3A 123.05(10) . .
C6A C5A C4A 121.03(10) . .
C6A C5A H5AA 119.5 . .
C4A C5A H5AA 119.5 . .
C5A C6A C7A 120.06(10) . .
C5A C6A H6AA 120.0 . .
C7A C6A H6AA 120.0 . .
O4A C7A C8A 124.18(10) . .
O4A C7A C6A 116.00(10) . .
C8A C7A C6A 119.82(10) . .
C7A C8A C9A 119.44(11) . .
C7A C8A H8AA 120.3 . .
C9A C8A H8AA 120.3 . .
C4A C9A C8A 121.51(11) . .
C4A C9A H9AA 119.2 . .
C8A C9A H9AA 119.2 . .
O1A C10A N3A 123.14(11) . .
O1A C10A C1A 118.31(11) . .
N3A C10A C1A 118.55(10) . .
N3A C11A H11A 109.5 . .
N3A C11A H11B 109.5 . .
H11A C11A H11B 109.5 . .
N3A C11A H11C 109.5 . .
H11A C11A H11C 109.5 . .
H11B C11A H11C 109.5 . .
O2A C12A O3A 121.52(11) . .
O2A C12A C2A 124.74(10) . .
O3A C12A C2A 113.74(10) . .
O3A C13A C14A 107.17(9) . .
O3A C13A H13A 110.3 . .
C14A C13A H13A 110.3 . .
O3A C13A H13B 110.3 . .
C14A C13A H13B 110.3 . .
H13A C13A H13B 108.5 . .
C13A C14A H14A 109.5 . .
C13A C14A H14B 109.5 . .
H14A C14A H14B 109.5 . .
C13A C14A H14C 109.5 . .
H14A C14A H14C 109.5 . .
H14B C14A H14C 109.5 . .
O4A C15A H15A 109.5 . .
O4A C15A H15B 109.5 . .
H15A C15A H15B 109.5 . .
O4A C15A H15C 109.5 . .
H15A C15A H15C 109.5 . .
H15B C15A H15C 109.5 . .
C1B N1B N2B 113.61(9) . .
C1B N1B H1NB 128.1(10) . .
N2B N1B H1NB 118.2(10) . .
C3B N2B N1B 105.33(9) . .
C10B N3B C11B 121.13(10) . .
C10B N3B H3NB 116.3(11) . .
C11B N3B H3NB 122.6(11) . .
C12B O3B C13B 116.47(9) . .
C7B O4B C15B 117.18(10) . .
N1B C1B C2B 105.99(9) . .
N1B C1B C10B 116.14(10) . .
C2B C1B C10B 137.87(10) . .
C1B C2B C3B 104.45(10) . .
C1B C2B C12B 127.62(10) . .
C3B C2B C12B 127.68(10) . .
N2B C3B C2B 110.61(10) . .
N2B C3B C4B 116.82(10) . .
C2B C3B C4B 132.50(10) . .
C5B C4B C9B 118.57(10) . .
C5B C4B C3B 122.40(10) . .
C9B C4B C3B 118.85(10) . .
C6B C5B C4B 121.15(11) . .
C6B C5B H5BA 119.4 . .
C4B C5B H5BA 119.4 . .
C7B C6B C5B 119.40(11) . .
C7B C6B H6BA 120.3 . .
C5B C6B H6BA 120.3 . .
O4B C7B C6B 124.60(11) . .
O4B C7B C8B 115.31(10) . .
C6B C7B C8B 120.09(10) . .
C9B C8B C7B 119.91(11) . .
C9B C8B H8BA 120.0 . .
C7B C8B H8BA 120.0 . .
C8B C9B C4B 120.88(11) . .
C8B C9B H9BA 119.6 . .
C4B C9B H9BA 119.6 . .
O1B C10B N3B 123.37(11) . .
O1B C10B C1B 119.11(10) . .
N3B C10B C1B 117.52(10) . .
N3B C11B H11D 109.5 . .
N3B C11B H11E 109.5 . .
H11D C11B H11E 109.5 . .
N3B C11B H11F 109.5 . .
H11D C11B H11F 109.5 . .
H11E C11B H11F 109.5 . .
O2B C12B O3B 122.80(10) . .
O2B C12B C2B 125.34(10) . .
O3B C12B C2B 111.82(10) . .
O3B C13B C14B 105.65(10) . .
O3B C13B H13C 110.6 . .
C14B C13B H13C 110.6 . .
O3B C13B H13D 110.6 . .
C14B C13B H13D 110.6 . .
H13C C13B H13D 108.7 . .
C13B C14B H14D 109.5 . .
C13B C14B H14E 109.5 . .
H14D C14B H14E 109.5 . .
C13B C14B H14F 109.5 . .
H14D C14B H14F 109.5 . .
H14E C14B H14F 109.5 . .
O4B C15B H15D 109.5 . .
O4B C15B H15E 109.5 . .
H15D C15B H15E 109.5 . .
O4B C15B H15F 109.5 . .
H15D C15B H15F 109.5 . .
H15E C15B H15F 109.5 . .

loop_
_geom_bond_atom_site_label_1
_geom_bond_atom_site_label_2
_geom_bond_distance
_geom_bond_site_symmetry_2
N1A C1A 1.3388(15) .
N1A N2A 1.3506(13) .
N1A H1NA 0.923(18) .
N2A C3A 1.3389(15) .
N3A C10A 1.3231(15) .
N3A C11A 1.4598(15) .
N3A H3NA 0.976(19) .
O1A C10A 1.2335(14) .
O2A C12A 1.2246(14) .
O3A C12A 1.3286(13) .
O3A C13A 1.4525(14) .
O4A C7A 1.3666(13) .
O4A C15A 1.4348(14) .
C1A C2A 1.4078(15) .
C1A C10A 1.4980(15) .
C2A C3A 1.4305(15) .
C2A C12A 1.4669(16) .
C3A C4A 1.4788(15) .
C4A C9A 1.3907(16) .
C4A C5A 1.3993(16) .
C5A C6A 1.3823(15) .
C5A H5AA 0.9500 .
C6A C7A 1.3956(16) .
C6A H6AA 0.9500 .
C7A C8A 1.3878(16) .
C8A C9A 1.3938(16) .
C8A H8AA 0.9500 .
C9A H9AA 0.9500 .
C11A H11A 0.9800 .
C11A H11B 0.9800 .
C11A H11C 0.9800 .
C13A C14A 1.5039(16) .
C13A H13A 0.9900 .
C13A H13B 0.9900 .
C14A H14A 0.9800 .
C14A H14B 0.9800 .
C14A H14C 0.9800 .
C15A H15A 0.9800 .
C15A H15B 0.9800 .
C15A H15C 0.9800 .
N1B C1B 1.3403(15) .
N1B N2B 1.3476(13) .
N1B H1NB 0.904(16) .
N2B C3B 1.3363(15) .
N3B C10B 1.3244(15) .
N3B C11B 1.4516(15) .
N3B H3NB 0.918(18) .
O1B C10B 1.2400(14) .
O2B C12B 1.2247(14) .
O3B C12B 1.3266(13) .
O3B C13B 1.4564(14) .
O4B C7B 1.3722(13) .
O4B C15B 1.4295(16) .
C1B C2B 1.4070(15) .
C1B C10B 1.4893(15) .
C2B C3B 1.4250(15) .
C2B C12B 1.4679(16) .
C3B C4B 1.4802(15) .
C4B C5B 1.3937(16) .
C4B C9B 1.3973(16) .
C5B C6B 1.3937(15) .
C5B H5BA 0.9500 .
C6B C7B 1.3906(17) .
C6B H6BA 0.9500 .
C7B C8B 1.3956(17) .
C8B C9B 1.3842(15) .
C8B H8BA 0.9500 .
C9B H9BA 0.9500 .
C11B H11D 0.9800 .
C11B H11E 0.9800 .
C11B H11F 0.9800 .
C13B C14B 1.5057(17) .
C13B H13C 0.9900 .
C13B H13D 0.9900 .
C14B H14D 0.9800 .
C14B H14E 0.9800 .
C14B H14F 0.9800 .
C15B H15D 0.9800 .
C15B H15E 0.9800 .
C15B H15F 0.9800 .

loop_
_geom_hbond_atom_site_label_D
_geom_hbond_atom_site_label_H
_geom_hbond_atom_site_label_A
_geom_hbond_distance_DH
_geom_hbond_distance_HA
_geom_hbond_distance_DA
_geom_hbond_angle_DHA
_geom_hbond_site_symmetry_A
_geom_hbond_publ_flag
N3A H3NA O2A 0.98(2) 1.77(2) 2.7087(15) 161(2) . yes
N3B H3NB O2B 0.92(2) 1.865(19) 2.7563(15) 163(2) . yes
N1A H1NA O1B 0.923(19) 1.910(19) 2.7945(16) 159.8(17) . yes
N1B H1NB O1A 0.904(17) 1.840(18) 2.7228(16) 164.5(15) . yes
C5A H5AA O2A 0.9500 2.5200 3.3277(15) 142.00 2_656 yes
C11B H11D O2A 0.9800 2.5800 3.5526(19) 173.00 1_665 yes

loop_
_geom_torsion_atom_site_label_1
_geom_torsion_atom_site_label_2
_geom_torsion_atom_site_label_3
_geom_torsion_atom_site_label_4
_geom_torsion
_geom_torsion_site_symmetry_1
_geom_torsion_site_symmetry_2
_geom_torsion_site_symmetry_3
_geom_torsion_site_symmetry_4
C1A N1A N2A C3A -0.08(14) . . . .
N2A N1A C1A C2A 0.26(14) . . . .
N2A N1A C1A C10A -179.22(10) . . . .
N1A C1A C2A C3A -0.32(13) . . . .
C10A C1A C2A C3A 178.96(14) . . . .
N1A C1A C2A C12A 176.40(11) . . . .
C10A C1A C2A C12A -4.3(2) . . . .
N1A N2A C3A C2A -0.14(13) . . . .
N1A N2A C3A C4A -179.68(10) . . . .
C1A C2A C3A N2A 0.29(13) . . . .
C12A C2A C3A N2A -176.27(11) . . . .
C1A C2A C3A C4A 179.72(12) . . . .
C12A C2A C3A C4A 3.2(2) . . . .
N2A C3A C4A C9A 39.35(16) . . . .
C2A C3A C4A C9A -140.05(13) . . . .
N2A C3A C4A C5A -136.13(12) . . . .
C2A C3A C4A C5A 44.46(19) . . . .
C9A C4A C5A C6A 1.72(17) . . . .
C3A C4A C5A C6A 177.23(11) . . . .
C4A C5A C6A C7A 0.16(17) . . . .
C15A O4A C7A C8A -7.12(16) . . . .
C15A O4A C7A C6A 173.38(10) . . . .
C5A C6A C7A O4A 177.50(10) . . . .
C5A C6A C7A C8A -2.03(17) . . . .
O4A C7A C8A C9A -177.52(11) . . . .
C6A C7A C8A C9A 1.97(18) . . . .
C5A C4A C9A C8A -1.77(18) . . . .
C3A C4A C9A C8A -177.49(11) . . . .
C7A C8A C9A C4A -0.05(18) . . . .
C11A N3A C10A O1A -5.9(2) . . . .
C11A N3A C10A C1A 174.27(11) . . . .
N1A C1A C10A O1A 3.81(17) . . . .
C2A C1A C10A O1A -175.43(14) . . . .
N1A C1A C10A N3A -176.36(11) . . . .
C2A C1A C10A N3A 4.4(2) . . . .
C13A O3A C12A O2A 2.71(16) . . . .
C13A O3A C12A C2A -177.69(10) . . . .
C1A C2A C12A O2A 2.05(19) . . . .
C3A C2A C12A O2A 177.95(12) . . . .
C1A C2A C12A O3A -177.53(11) . . . .
C3A C2A C12A O3A -1.63(18) . . . .
C12A O3A C13A C14A -175.27(11) . . . .
C1B N1B N2B C3B 0.74(13) . . . .
N2B N1B C1B C2B -0.29(13) . . . .
N2B N1B C1B C10B -179.96(10) . . . .
N1B C1B C2B C3B -0.25(12) . . . .
C10B C1B C2B C3B 179.31(13) . . . .
N1B C1B C2B C12B 174.35(11) . . . .
C10B C1B C2B C12B -6.1(2) . . . .
N1B N2B C3B C2B -0.88(13) . . . .
N1B N2B C3B C4B -178.10(10) . . . .
C1B C2B C3B N2B 0.72(13) . . . .
C12B C2B C3B N2B -173.88(11) . . . .
C1B C2B C3B C4B 177.35(12) . . . .
C12B C2B C3B C4B 2.8(2) . . . .
N2B C3B C4B C5B -116.06(13) . . . .
C2B C3B C4B C5B 67.48(18) . . . .
N2B C3B C4B C9B 58.95(15) . . . .
C2B C3B C4B C9B -117.52(14) . . . .
C9B C4B C5B C6B -0.52(18) . . . .
C3B C4B C5B C6B 174.50(11) . . . .
C4B C5B C6B C7B 0.65(19) . . . .
C15B O4B C7B C6B 14.16(17) . . . .
C15B O4B C7B C8B -165.65(11) . . . .
C5B C6B C7B O4B -179.75(11) . . . .
C5B C6B C7B C8B 0.06(18) . . . .
O4B C7B C8B C9B 178.92(10) . . . .
C6B C7B C8B C9B -0.90(18) . . . .
C7B C8B C9B C4B 1.04(17) . . . .
C5B C4B C9B C8B -0.34(17) . . . .
C3B C4B C9B C8B -175.54(10) . . . .
C11B N3B C10B O1B -1.48(19) . . . .
C11B N3B C10B C1B 177.22(11) . . . .
N1B C1B C10B O1B 6.28(16) . . . .
C2B C1B C10B O1B -173.25(13) . . . .
N1B C1B C10B N3B -172.48(11) . . . .
C2B C1B C10B N3B 8.0(2) . . . .
C13B O3B C12B O2B 2.29(17) . . . .
C13B O3B C12B C2B -179.63(10) . . . .
C1B C2B C12B O2B -12.4(2) . . . .
C3B C2B C12B O2B 161.04(12) . . . .
C1B C2B C12B O3B 169.62(11) . . . .
C3B C2B C12B O3B -16.98(17) . . . .
C12B O3B C13B C14B 178.52(11) . . . .
